data_8000264
loop_
_publ_author_name
'Garrett C. Moraski'
'Allen G. Oliver'
'Lowell D. Markley'
'Sanghyun Cho'
'Scott G. Franzblau'
'Marvin J. Miller'

_publ_section_title
;
 Scaffold-switching: An exploration of 5,6-fused bicyclic heteroaromatics
 systems to afford antituberculosis activity akin to the
 imidazo[1,2-a]pyridine-3-carboxylates
;
_journal_name_full 'Bioorganic & Medicinal Chemistry Letters'
_journal_page_first 3493
_journal_page_last 3498
_journal_paper_doi 10.1016/j.bmcl.2014.05.062
_journal_volume 24
_journal_year 2014
_chemical_formula_sum 'C17 H17 N3 O'
_chemical_formula_weight 279.34
_chemical_name_common
;
N-Benzyl-3,7-dimethylimidazo[1,2-a]pyridine-2-carboxamide
;
_space_group_IT_number 14
_symmetry_cell_setting monoclinic
_symmetry_Int_Tables_number 14
_symmetry_space_group_name_Hall '-P 2ybc'
_symmetry_space_group_name_H-M 'P 1 21/c 1'
_cell_angle_alpha 90.
_cell_angle_beta 100.934(2)
_cell_angle_gamma 90.
_cell_formula_units_Z 4
_cell_length_a 7.9379(3)
_cell_length_b 19.6844(9)
_cell_length_c 9.5568(4)
_cell_volume 1466.17(11)
_diffrn_ambient_temperature 100
_diffrn_radiation_probe x-ray
_diffrn_radiation_type CuK\a
_diffrn_radiation_wavelength 1.54178
_exptl_absorpt_coefficient_mu 0.645
_exptl_crystal_density_diffrn 1.265
_exptl_crystal_F_000 592
_refine_ls_goodness_of_fit_ref 1.033
_refine_ls_number_parameters 192
_refine_ls_number_reflns 2749
_refine_ls_R_factor_all 0.0461
_refine_ls_R_factor_gt 0.0372
_refine_ls_wR_factor_gt 0.0922
_refine_ls_wR_factor_ref 0.0978
_cod_data_source_file Bioorg-Med-Chem-Lett-2014-24-3493-3498-7.cif
_cod_data_source_block 7
_cod_original_sg_symbol_H-M 'P 21/c'
_cod_database_code 8000264

loop_
_space_group_symop_id
_space_group_symop_operation_xyz
1 x,y,z
2 -x,1/2+y,1/2-z
3 -x,-y,-z
4 x,1/2-y,1/2+z

loop_
_atom_site_aniso_label
_atom_site_aniso_U_11
_atom_site_aniso_U_22
_atom_site_aniso_U_33
_atom_site_aniso_U_23
_atom_site_aniso_U_13
_atom_site_aniso_U_12
O1 0.0306(5) 0.0272(5) 0.0184(5) 0.0002(4) 0.0058(4) -0.0002(4)
N1 0.0213(6) 0.0228(6) 0.0187(6) -0.0006(4) 0.0030(5) 0.0007(5)
N4 0.0216(6) 0.0202(6) 0.0210(6) -0.0009(4) 0.0018(4) 0.0013(4)
N11 0.0236(6) 0.0223(6) 0.0178(6) 0.0004(4) 0.0054(4) -0.0006(5)
C2 0.0184(6) 0.0226(7) 0.0180(6) -0.0010(5) 0.0013(5) 0.0022(5)
C3 0.0214(7) 0.0230(7) 0.0196(7) 0.0003(5) 0.0025(5) 0.0020(5)
C5 0.0278(7) 0.0194(7) 0.0290(8) -0.0026(6) 0.0014(6) 0.0008(6)
C6 0.0267(8) 0.0223(7) 0.0341(8) 0.0041(6) -0.0008(6) -0.0016(6)
C7 0.0207(7) 0.0323(8) 0.0265(8) 0.0065(6) -0.0004(6) -0.0011(6)
C8 0.0220(7) 0.0296(8) 0.0205(7) 0.0002(6) 0.0023(5) -0.0002(6)
C9 0.0188(6) 0.0235(7) 0.0193(7) -0.0013(5) 0.0007(5) 0.0016(5)
C10 0.0177(6) 0.0239(7) 0.0196(7) 0.0001(5) 0.0013(5) 0.0034(5)
C12 0.0240(7) 0.0207(7) 0.0215(7) 0.0014(5) 0.0036(5) 0.0014(5)
C13 0.0248(7) 0.0176(7) 0.0224(7) 0.0043(5) 0.0046(6) 0.0005(5)
C14 0.0319(8) 0.0300(8) 0.0293(8) -0.0070(6) 0.0075(6) -0.0015(6)
C15 0.0299(8) 0.0387(10) 0.0441(10) -0.0099(8) 0.0146(7) 0.0013(7)
C16 0.0225(7) 0.0345(9) 0.0420(9) 0.0019(7) 0.0047(7) -0.0013(6)
C17 0.0296(8) 0.0361(9) 0.0255(8) -0.0015(6) 0.0009(6) -0.0057(7)
C18 0.0286(8) 0.0284(8) 0.0223(7) -0.0011(6) 0.0069(6) -0.0006(6)
C19 0.0335(8) 0.0263(8) 0.0233(7) -0.0039(6) 0.0053(6) 0.0012(6)
C20 0.0323(8) 0.0422(10) 0.0333(9) 0.0114(7) 0.0039(7) -0.0064(7)

loop_
_atom_site_label
_atom_site_type_symbol
_atom_site_thermal_displace_type
_atom_site_fract_x
_atom_site_fract_y
_atom_site_fract_z
_atom_site_occupancy
_atom_site_U_iso_or_equiv
_atom_site_calc_flag
_atom_site_refinement_flags
_atom_site_disorder_assembly
_atom_site_disorder_group
O1 O Uani 0.50884(13) 0.31062(5) 0.87368(10) 1.000 0.0253(3) . . . .
N1 N Uani 0.64390(14) 0.36265(6) 0.54909(12) 1.000 0.0210(3) . . . .
N4 N Uani 0.68470(14) 0.46921(6) 0.63056(12) 1.000 0.0212(3) . . . .
N11 N Uani 0.50913(15) 0.25382(6) 0.66628(12) 1.000 0.0210(3) . . . .
C2 C Uani 0.60370(17) 0.36812(7) 0.68272(14) 1.000 0.0200(4) . . . .
C3 C Uani 0.62824(17) 0.43297(7) 0.73643(14) 1.000 0.0215(4) . . . .
C5 C Uani 0.72894(18) 0.53683(7) 0.62490(16) 1.000 0.0259(4) . . . .
C6 C Uani 0.78211(19) 0.56022(8) 0.50834(16) 1.000 0.0286(4) . . . .
C7 C Uani 0.79542(18) 0.51658(8) 0.39154(16) 1.000 0.0271(4) . . . .
C8 C Uani 0.75224(18) 0.44976(8) 0.39805(15) 1.000 0.0243(4) . . . .
C9 C Uani 0.69299(17) 0.42429(7) 0.51913(14) 1.000 0.0209(4) . . . .
C10 C Uani 0.53704(17) 0.30875(7) 0.75065(14) 1.000 0.0207(4) . . . .
C12 C Uani 0.44230(17) 0.19031(7) 0.71224(15) 1.000 0.0222(4) . . . .
C13 C Uani 0.24881(18) 0.18649(7) 0.67568(15) 1.000 0.0216(4) . . . .
C14 C Uani 0.1473(2) 0.21351(8) 0.76613(17) 1.000 0.0302(5) . . . .
C15 C Uani -0.0298(2) 0.20986(9) 0.73051(19) 1.000 0.0366(5) . . . .
C16 C Uani -0.1085(2) 0.17931(8) 0.60405(18) 1.000 0.0332(5) . . . .
C17 C Uani -0.0089(2) 0.15222(8) 0.51388(16) 1.000 0.0310(5) . . . .
C18 C Uani 0.16857(19) 0.15591(8) 0.54958(15) 1.000 0.0262(4) . . . .
C19 C Uani 0.6065(2) 0.46560(8) 0.87232(15) 1.000 0.0277(4) . . . .
C20 C Uani 0.8572(2) 0.54623(9) 0.26550(17) 1.000 0.0362(5) . . . .
H5A H Uiso 0.72210 0.56580 0.70050 1.000 0.0310 . . . .
H6A H Uiso 0.81090 0.60590 0.50370 1.000 0.0340 . . . .
H8A H Uiso 0.76160 0.42080 0.32300 1.000 0.0290 . . . .
H11 H Uiso 0.53150 0.25620 0.58180 1.000 0.0250 . . . .
H12A H Uiso 0.47910 0.18570 0.81450 1.000 0.0270 . . . .
H12B H Uiso 0.49030 0.15260 0.66740 1.000 0.0270 . . . .
H14A H Uiso 0.19900 0.23410 0.85100 1.000 0.0360 . . . .
H15A H Uiso -0.09640 0.22800 0.79160 1.000 0.0440 . . . .
H16A H Uiso -0.22750 0.17710 0.58010 1.000 0.0400 . . . .
H17A H Uiso -0.06090 0.13150 0.42920 1.000 0.0370 . . . .
H18A H Uiso 0.23470 0.13770 0.48830 1.000 0.0310 . . . .
H19A H Uiso 0.56650 0.43250 0.93220 1.000 0.0420 . . . .
H19B H Uiso 0.52430 0.50180 0.85230 1.000 0.0420 . . . .
H19C H Uiso 0.71460 0.48360 0.92010 1.000 0.0420 . . . .
H20A H Uiso 0.96460 0.56900 0.29730 1.000 0.0540 . . . .
H20B H Uiso 0.77420 0.57810 0.21810 1.000 0.0540 . . . .
H20C H Uiso 0.87240 0.51050 0.20060 1.000 0.0540 . . . .

loop_
_geom_angle_atom_site_label_1
_geom_angle_atom_site_label_2
_geom_angle_atom_site_label_3
_geom_angle
_geom_angle_site_symmetry_1
_geom_angle_site_symmetry_2
_geom_angle_site_symmetry_3
_geom_angle_publ_flag
C2 N1 C9 104.98(11) . . . yes
C3 N4 C5 130.35(12) . . . yes
C3 N4 C9 107.51(11) . . . yes
C5 N4 C9 122.14(12) . . . yes
C10 N11 C12 122.55(11) . . . yes
N1 C2 C3 112.15(12) . . . yes
N1 C2 C10 120.59(12) . . . yes
C3 C2 C10 127.24(12) . . . no
N4 C3 C2 104.40(11) . . . yes
N4 C3 C19 121.61(12) . . . yes
C2 C3 C19 133.99(13) . . . no
N4 C5 C6 118.99(13) . . . yes
C5 C6 C7 121.51(14) . . . no
C6 C7 C8 119.21(14) . . . no
C6 C7 C20 118.48(14) . . . no
C8 C7 C20 122.31(14) . . . no
C7 C8 C9 120.17(13) . . . no
N1 C9 N4 110.96(12) . . . yes
N1 C9 C8 131.07(13) . . . yes
N4 C9 C8 117.96(12) . . . yes
O1 C10 N11 123.74(13) . . . yes
O1 C10 C2 122.42(12) . . . yes
N11 C10 C2 113.83(12) . . . yes
C12 N11 H11 119.00 . . . no
C10 N11 H11 119.00 . . . no
N11 C12 C13 112.64(11) . . . yes
C12 C13 C14 121.29(13) . . . no
C14 C13 C18 118.65(14) . . . no
C12 C13 C18 120.06(13) . . . no
C13 C14 C15 120.48(15) . . . no
C14 C15 C16 120.34(15) . . . no
C15 C16 C17 119.59(15) . . . no
C16 C17 C18 120.05(14) . . . no
C13 C18 C17 120.89(14) . . . no
N4 C5 H5A 121.00 . . . no
C6 C5 H5A 120.00 . . . no
C5 C6 H6A 119.00 . . . no
C7 C6 H6A 119.00 . . . no
C7 C8 H8A 120.00 . . . no
C9 C8 H8A 120.00 . . . no
N11 C12 H12A 109.00 . . . no
N11 C12 H12B 109.00 . . . no
C13 C12 H12A 109.00 . . . no
C13 C12 H12B 109.00 . . . no
H12A C12 H12B 108.00 . . . no
C13 C14 H14A 120.00 . . . no
C15 C14 H14A 120.00 . . . no
C14 C15 H15A 120.00 . . . no
C16 C15 H15A 120.00 . . . no
C15 C16 H16A 120.00 . . . no
C17 C16 H16A 120.00 . . . no
C16 C17 H17A 120.00 . . . no
C18 C17 H17A 120.00 . . . no
C13 C18 H18A 120.00 . . . no
C17 C18 H18A 120.00 . . . no
C3 C19 H19A 109.00 . . . no
C3 C19 H19B 109.00 . . . no
C3 C19 H19C 109.00 . . . no
H19A C19 H19B 109.00 . . . no
H19A C19 H19C 109.00 . . . no
H19B C19 H19C 109.00 . . . no
C7 C20 H20A 109.00 . . . no
C7 C20 H20B 109.00 . . . no
C7 C20 H20C 109.00 . . . no
H20A C20 H20B 109.00 . . . no
H20A C20 H20C 109.00 . . . no
H20B C20 H20C 109.00 . . . no

loop_
_geom_bond_atom_site_label_1
_geom_bond_atom_site_label_2
_geom_bond_distance
_geom_bond_site_symmetry_1
_geom_bond_site_symmetry_2
_geom_bond_publ_flag
O1 C10 1.2385(16) . . yes
N1 C2 1.3780(17) . . yes
N1 C9 1.3223(18) . . yes
N4 C3 1.3804(18) . . yes
N4 C5 1.3803(18) . . yes
N4 C9 1.3953(18) . . yes
N11 C10 1.3419(18) . . yes
N11 C12 1.4580(18) . . yes
C2 C3 1.3759(19) . . no
C2 C10 1.4824(19) . . no
C3 C19 1.488(2) . . no
C5 C6 1.345(2) . . no
C6 C7 1.428(2) . . no
C7 C8 1.364(2) . . no
C7 C20 1.502(2) . . no
C8 C9 1.421(2) . . no
N11 H11 0.8600 . . no
C12 C13 1.511(2) . . no
C13 C18 1.389(2) . . no
C13 C14 1.394(2) . . no
C14 C15 1.384(2) . . no
C15 C16 1.388(2) . . no
C16 C17 1.382(2) . . no
C17 C18 1.387(2) . . no
C5 H5A 0.9300 . . no
C6 H6A 0.9300 . . no
C8 H8A 0.9300 . . no
C12 H12A 0.9700 . . no
C12 H12B 0.9700 . . no
C14 H14A 0.9300 . . no
C15 H15A 0.9300 . . no
C16 H16A 0.9300 . . no
C17 H17A 0.9300 . . no
C18 H18A 0.9300 . . no
C19 H19A 0.9600 . . no
C19 H19B 0.9600 . . no
C19 H19C 0.9600 . . no
C20 H20A 0.9600 . . no
C20 H20B 0.9600 . . no
C20 H20C 0.9600 . . no

loop_
_geom_hbond_atom_site_label_D
_geom_hbond_atom_site_label_H
_geom_hbond_atom_site_label_A
_geom_hbond_distance_DH
_geom_hbond_distance_HA
_geom_hbond_distance_DA
_geom_hbond_angle_DHA
_geom_hbond_site_symmetry_A
_geom_hbond_publ_flag
N11 H11 N1 0.8600 2.3200 2.7281(17) 109.00 . yes
N11 H11 O1 0.8600 2.3600 3.0702(15) 140.00 4_554 yes
C12 H12A N1 0.9700 2.5600 3.4723(18) 158.00 4_555 yes
C19 H19A O1 0.9600 2.4900 3.1483(19) 126.00 . yes

loop_
_geom_torsion_atom_site_label_1
_geom_torsion_atom_site_label_2
_geom_torsion_atom_site_label_3
_geom_torsion_atom_site_label_4
_geom_torsion
_geom_torsion_site_symmetry_1
_geom_torsion_site_symmetry_2
_geom_torsion_site_symmetry_3
_geom_torsion_site_symmetry_4
_geom_torsion_publ_flag
C9 N1 C2 C3 -0.24(16) . . . . no
C9 N1 C2 C10 177.93(12) . . . . no
C2 N1 C9 N4 -0.15(15) . . . . no
C2 N1 C9 C8 178.72(15) . . . . no
C5 N4 C3 C2 179.72(14) . . . . no
C5 N4 C3 C19 -0.3(2) . . . . no
C9 N4 C3 C2 -0.59(14) . . . . no
C9 N4 C3 C19 179.36(13) . . . . no
C3 N4 C5 C6 179.53(14) . . . . no
C9 N4 C5 C6 -0.1(2) . . . . no
C3 N4 C9 N1 0.48(15) . . . . no
C3 N4 C9 C8 -178.55(12) . . . . no
C5 N4 C9 N1 -179.79(12) . . . . no
C5 N4 C9 C8 1.18(19) . . . . no
C12 N11 C10 O1 -0.1(2) . . . . no
C12 N11 C10 C2 -179.46(12) . . . . no
C10 N11 C12 C13 91.23(16) . . . . no
N1 C2 C3 N4 0.52(15) . . . . no
N1 C2 C3 C19 -179.42(15) . . . . no
C10 C2 C3 N4 -177.49(13) . . . . no
C10 C2 C3 C19 2.6(3) . . . . no
N1 C2 C10 O1 175.76(13) . . . . no
N1 C2 C10 N11 -4.86(19) . . . . no
C3 C2 C10 O1 -6.4(2) . . . . no
C3 C2 C10 N11 173.01(14) . . . . no
N4 C5 C6 C7 -0.7(2) . . . . no
C5 C6 C7 C8 0.4(2) . . . . no
C5 C6 C7 C20 -179.49(14) . . . . no
C6 C7 C8 C9 0.7(2) . . . . no
C20 C7 C8 C9 -179.43(14) . . . . no
C7 C8 C9 N1 179.76(14) . . . . no
C7 C8 C9 N4 -1.4(2) . . . . no
N11 C12 C13 C14 -86.06(16) . . . . no
N11 C12 C13 C18 93.63(16) . . . . no
C12 C13 C14 C15 179.65(14) . . . . no
C18 C13 C14 C15 0.0(2) . . . . no
C12 C13 C18 C17 -179.68(14) . . . . no
C14 C13 C18 C17 0.0(2) . . . . no
C13 C14 C15 C16 -0.1(3) . . . . no
C14 C15 C16 C17 0.3(3) . . . . no
C15 C16 C17 C18 -0.3(2) . . . . no
C16 C17 C18 C13 0.2(2) . . . . no
